data_8103687
loop_
_publ_author_name
'Bernotat-Wulf, H.'
'Hoffmann, W.'

_publ_section_title
;
 Die Kristallstrukturen der Bleiniobate vom Pyrochlor-typ
;
_journal_name_full 'Zeitschrift fuer Kristallographie (149,1979-)'
_journal_page_first 101
_journal_page_last 117
_journal_volume 158
_journal_year 1982
_chemical_formula_sum 'Nb17 O59.5 Pb17'
_chemical_name_systematic 'Pb17 Nb17 O59.5'
_space_group_IT_number 156
_symmetry_space_group_name_Hall 'P 3 -2"'
_symmetry_space_group_name_H-M 'P 3 m 1'
_cell_angle_alpha 90
_cell_angle_beta 90
_cell_angle_gamma 120
_cell_formula_units_Z 1
_cell_length_a 7.472
_cell_length_b 7.472
_cell_length_c 28.351
_cell_volume 1370.796
_citation_journal_id_ASTM ZEKRDZ
_cod_data_source_file Bernotat-Wulf_ZEKRDZ_1982_469.cif
_cod_data_source_block Nb17O59.5Pb17
_cod_database_code 8103687

loop_
_symmetry_equiv_pos_as_xyz
x,y,z
-y,x-y,z
-x+y,-x,z
-y,-x,z
x,x-y,z
-x+y,y,z

loop_
_atom_site_label
_atom_site_type_symbol
_atom_site_fract_x
_atom_site_fract_y
_atom_site_fract_z
_atom_site_occupancy
_atom_site_U_iso_or_equiv
O3 O-2 0.126 0.874 0.2 1 0.0
Pb4 Pb+2 0.4919 0.5081 0.3372 1 0.0
Pb5 Pb+2 0.167 0.833 0.4495 0.9 0.0
O9 O-2 0.788 0.212 0.5061 1 0.0
Nb5 Nb+5 0.6666 0.3333 0.4581 1 0.0
O8 O-2 0.791 0.209 0.1458 1 0.0
O19 O-2 0.3333 0.6666 0.1301 0.55 0.0
O22 O-2 0 0 0.0728 0.55 0.0
O10 O-2 0.789 0.211 0.9852 1 0.0
Pb8 Pb+2 0.6666 0.3333 0.7824 0.91 0.0
O5 O-2 0.877 0.123 0.2821 1 0.0
Nb3 Nb+5 0.8329 0.1671 0.2196 1 0.0
O25 O-2 0.3333 0.6666 0.6468 0.55 0.0
O23 O-2 0.6666 0.3333 0.8613 0.55 0.0
Pb7 Pb+2 0.5059 0.4941 0.6721 0.9 0.0
Nb2 Nb+5 0.6666 0.3333 0.1135 1 0.0
O20 O-2 0.3333 0.6666 0.3047 0.55 0.0
Nb1 Nb+5 0.4937 0.5063 0 1 0.0
Nb4 Nb+5 0 0 0.3348 1 0.0
O1 O-2 0.458 0.542 0.7701 1 0.0
Pb2 Pb+2 0.1676 0.8324 0.1071 0.88 0.0
O11 O-2 0.54 0.46 0.0654 1 0.0
O21 O-2 0.6666 0.3333 0.6936 0.55 0.0
Pb3 Pb+2 0.3333 0.6666 0.22 1 0.0
Nb7 Nb+5 0 0 0.6782 1 0.0
O16 O-2 0.127 0.873 0.7176 1 0.0
O13 O-2 0.539 0.461 0.2316 1 0.0
Nb9 Nb+5 0.3333 0.6666 0.8955 1 0.0
O7 O-2 0.871 0.129 0.7971 1 0.0
O6 O-2 0.875 0.125 0.6402 1 0.0
O15 O-2 0.542 0.458 0.5883 1 0.0
O4 O-2 0.127 0.873 0.3635 1 0.0
O17 O-2 0.206 0.794 0.0125 1 0.0
Pb1 Pb+2 0 0 0.9955 0.6 0.0
O12 O-2 0.207 0.793 0.8528 1 0.0
O14 O-2 0.549 0.451 0.4291 1 0.0
Pb6 Pb+2 0.3333 0.6666 0.5674 1 0.0
Nb8 Nb+5 0.1661 0.8339 0.7833 1 0.0
O28 O-2 0.6666 0.3333 0.3124 0.55 0.0
O24 O-2 0.3333 0.6666 0.4881 0.55 0.0
O2 O-2 0.46 0.54 0.9319 1 0.0
Nb6 Nb+5 0.8284 0.1716 0.5648 1 0.0
O27 O-2 0 0 0.4249 0.55 0.0
O18 O-2 0.126 0.874 0.5575 1 0.0
Pb9 Pb+2 0.8296 0.1704 0.8927 0.82 0.0
O26 O-2 0 0 0.9096 0.55 0.0
